data_4501779
loop_
_publ_author_name
'Du, Miao'
'Wang, Qian'
'Li, Cheng-Peng'
'Zhao, Xiao-Jun'
'Ribas, Joan'

_publ_section_title
;
 Coordination Assemblies of CoII/CuII/ZnII/CdIIwith
 2,5-Bipyridyl-1,3,4-Oxadiazole and Dicyanamide Anion: Structural
 Diversification and Properties
;
_journal_issue 7
_journal_name_full 'Crystal Growth &amp; Design'
_journal_page_first 3285
_journal_paper_doi 10.1021/cg100465u
_journal_volume 10
_journal_year 2010
_chemical_formula_sum 'C32 H20 Cl2 N20 O4 Zn3'
_chemical_formula_weight 1015.70
_chemical_name_systematic
; 
 ? 
;
_space_group_IT_number 2
_symmetry_cell_setting triclinic
_symmetry_space_group_name_Hall '-P 1'
_symmetry_space_group_name_H-M 'P -1'
_atom_sites_solution_hydrogens geom
_atom_sites_solution_primary direct
_atom_sites_solution_secondary difmap
_audit_creation_method SHELXL-97
_cell_angle_alpha 66.063(8)
_cell_angle_beta 75.350(9)
_cell_angle_gamma 89.723(10)
_cell_formula_units_Z 1
_cell_length_a 7.612(6)
_cell_length_b 11.384(8)
_cell_length_c 12.991(10)
_cell_measurement_reflns_used 1693
_cell_measurement_temperature 296(2)
_cell_measurement_theta_max 24.30
_cell_measurement_theta_min 2.78
_cell_volume 989.4(13)
_computing_cell_refinement 'Bruker APEX II'
_computing_data_collection 'Bruker APEX II'
_computing_data_reduction 'Bruker SAINT'
_computing_molecular_graphics 'Bruker SHELXTL'
_computing_publication_material 'Bruker SHELXTL'
_computing_structure_refinement 'SHELXL-97 (Sheldrick, 1997)'
_computing_structure_solution 'SHELXS-97 (Sheldrick, 1990)'
_diffrn_ambient_temperature 296(2)
_diffrn_measured_fraction_theta_full 0.982
_diffrn_measured_fraction_theta_max 0.982
_diffrn_measurement_device_type 'APEX II CCD area detector'
_diffrn_measurement_method 'phi and omega scans'
_diffrn_radiation_monochromator graphite
_diffrn_radiation_source 'fine-focus sealed tube'
_diffrn_radiation_type MoK\a
_diffrn_radiation_wavelength 0.71073
_diffrn_reflns_av_R_equivalents 0.0209
_diffrn_reflns_av_sigmaI/netI 0.0421
_diffrn_reflns_limit_h_max 7
_diffrn_reflns_limit_h_min -9
_diffrn_reflns_limit_k_max 13
_diffrn_reflns_limit_k_min -13
_diffrn_reflns_limit_l_max 15
_diffrn_reflns_limit_l_min -15
_diffrn_reflns_number 5311
_diffrn_reflns_theta_full 25.03
_diffrn_reflns_theta_max 25.03
_diffrn_reflns_theta_min 1.78
_exptl_absorpt_coefficient_mu 2.005
_exptl_absorpt_correction_T_max 1.000000
_exptl_absorpt_correction_T_min 0.458258
_exptl_absorpt_correction_type multi-scan
_exptl_absorpt_process_details SADABS
_exptl_crystal_colour Colorless
_exptl_crystal_density_diffrn 1.705
_exptl_crystal_density_meas ?
_exptl_crystal_density_method 'not measured'
_exptl_crystal_description Prism
_exptl_crystal_F_000 508
_exptl_crystal_size_max 0.38
_exptl_crystal_size_mid 0.12
_exptl_crystal_size_min 0.04
_refine_diff_density_max 0.393
_refine_diff_density_min -0.458
_refine_diff_density_rms 0.065
_refine_ls_extinction_method none
_refine_ls_goodness_of_fit_ref 1.089
_refine_ls_hydrogen_treatment constr
_refine_ls_matrix_type full
_refine_ls_number_parameters 277
_refine_ls_number_reflns 3434
_refine_ls_number_restraints 3
_refine_ls_restrained_S_all 1.088
_refine_ls_R_factor_all 0.0502
_refine_ls_R_factor_gt 0.0342
_refine_ls_shift/su_max 0.000
_refine_ls_shift/su_mean 0.000
_refine_ls_structure_factor_coef Fsqd
_refine_ls_weighting_details 'calc w=1/[\s^2^(Fo^2^)+(0.0479P)^2^+0.0000P] where P=(Fo^2^+2Fc^2^)/3'
_refine_ls_weighting_scheme calc
_refine_ls_wR_factor_gt 0.0871
_refine_ls_wR_factor_ref 0.0921
_reflns_number_gt 2604
_reflns_number_total 3434
_reflns_threshold_expression >2sigma(I)
_cod_data_source_file cg100465u_si_002.cif
_cod_data_source_block 7
_cod_depositor_comments
;
The following automatic conversions were performed:

'_symmetry_cell_setting' value 'Triclinic' changed to 'triclinic'
according to /home/saulius/struct/CIF-dictionaries/cif_core.dic
dictionary named 'cif_core.dic' version 2.4.2 from
2011-04-26.

'_exptl_absorpt_correction_type' value 'Multi-Scan'
changed to 'multi-scan' according to
/home/saulius/struct/CIF-dictionaries/cif_core.dic dictionary named
'cif_core.dic' version 2.4.2 from 2011-04-26.

Automatic conversion script
Id: cif_fix_values 1715 2011-07-08 13:25:40Z adriana 

The following automatic conversions were performed:

'_exptl_crystal_density_meas' value 'None' was changed to '?' - the
value is perceived as not measured.

Automatic conversion script
Id: cif_fix_values 3008 2015-01-20 13:52:24Z robertas 
;
_cod_original_sg_symbol_H-M P-1
_cod_database_code 4501779

loop_
_symmetry_equiv_pos_as_xyz
'x, y, z'
'-x, -y, -z'

loop_
_atom_site_label
_atom_site_type_symbol
_atom_site_fract_x
_atom_site_fract_y
_atom_site_fract_z
_atom_site_U_iso_or_equiv
_atom_site_adp_type
_atom_site_occupancy
_atom_site_symmetry_multiplicity
_atom_site_calc_flag
_atom_site_refinement_flags
Zn1 Zn 0.0000 1.0000 0.0000 0.03550(16) Uani 1 2 d S
Zn2 Zn 1.27302(5) 0.16845(4) 0.32714(3) 0.03937(15) Uani 1 1 d .
Cl1 Cl 1.22693(17) 0.02696(10) 0.25719(8) 0.0629(3) Uani 1 1 d .
O1 O 0.5246(3) 0.5280(2) 0.30390(18) 0.0375(5) Uani 1 1 d .
O2 O -0.1796(3) 0.8548(2) -0.00233(19) 0.0483(6) Uani 1 1 d D
H2A H -0.1252 0.7876 0.0059 0.072 Uiso 1 1 d RD
H2B H -0.1971 0.8957 -0.0694 0.072 Uiso 1 1 d RD
N1 N 1.0423(4) 0.2574(3) 0.3530(2) 0.0394(7) Uani 1 1 d .
N2 N 0.4029(4) 0.3804(3) 0.4828(2) 0.0456(8) Uani 1 1 d .
N3 N 0.2729(4) 0.4643(3) 0.4491(2) 0.0443(7) Uani 1 1 d .
N4 N 0.1180(4) 0.8498(3) 0.1187(2) 0.0346(6) Uani 1 1 d .
N5 N 0.1979(4) 0.9919(3) -0.1436(2) 0.0490(8) Uani 1 1 d .
N6 N 0.3298(6) 0.9604(4) -0.3200(3) 0.0846(14) Uani 1 1 d .
N7 N 0.3034(4) 1.0840(3) -0.5149(3) 0.0475(8) Uani 1 1 d .
N8 N 1.4555(5) 0.3166(3) 0.2106(3) 0.0547(9) Uani 1 1 d .
N9 N 1.6831(6) 0.4178(4) 0.0324(3) 0.0972(15) Uani 1 1 d .
N10 N 1.9859(6) 0.3523(4) -0.0093(3) 0.0775(12) Uani 1 1 d .
C1 C 0.7535(5) 0.2631(3) 0.4742(3) 0.0431(9) Uani 1 1 d .
H1 H 0.6681 0.2287 0.5472 0.052 Uiso 1 1 calc R
C2 C 0.9142(5) 0.2129(3) 0.4563(3) 0.0443(9) Uani 1 1 d .
H2 H 0.9369 0.1438 0.5191 0.053 Uiso 1 1 calc R
C3 C 1.0090(5) 0.3580(3) 0.2644(3) 0.0467(9) Uani 1 1 d .
H3 H 1.0969 0.3904 0.1924 0.056 Uiso 1 1 calc R
C4 C 0.8500(5) 0.4162(3) 0.2746(3) 0.0451(9) Uani 1 1 d .
H4 H 0.8316 0.4869 0.2112 0.054 Uiso 1 1 calc R
C5 C 0.7193(4) 0.3672(3) 0.3810(3) 0.0356(8) Uani 1 1 d .
C6 C 0.5465(5) 0.4214(3) 0.3953(3) 0.0370(8) Uani 1 1 d .
C7 C 0.3497(4) 0.5482(3) 0.3435(3) 0.0377(8) Uani 1 1 d .
C8 C 0.2719(4) 0.6544(3) 0.2667(3) 0.0341(7) Uani 1 1 d .
C9 C 0.3772(5) 0.7426(3) 0.1588(3) 0.0422(9) Uani 1 1 d .
H9 H 0.5017 0.7376 0.1343 0.051 Uiso 1 1 calc R
C10 C 0.2949(5) 0.8371(3) 0.0889(3) 0.0411(9) Uani 1 1 d .
H10 H 0.3666 0.8958 0.0164 0.049 Uiso 1 1 calc R
C11 C 0.0182(5) 0.7646(3) 0.2239(3) 0.0396(8) Uani 1 1 d .
H11 H -0.1057 0.7725 0.2463 0.047 Uiso 1 1 calc R
C12 C 0.0879(5) 0.6665(3) 0.3003(3) 0.0392(8) Uani 1 1 d .
H12 H 0.0135 0.6097 0.3728 0.047 Uiso 1 1 calc R
C13 C 0.2563(5) 0.9831(4) -0.2291(3) 0.0461(9) Uani 1 1 d .
C14 C 0.3097(5) 1.0294(4) -0.4210(3) 0.0440(9) Uani 1 1 d .
C15 C 1.5514(6) 0.3545(4) 0.1360(4) 0.0542(11) Uani 1 1 d .
C16 C 1.8489(7) 0.3771(4) 0.0141(4) 0.0632(12) Uani 1 1 d .

loop_
_atom_site_aniso_label
_atom_site_aniso_U_11
_atom_site_aniso_U_22
_atom_site_aniso_U_33
_atom_site_aniso_U_23
_atom_site_aniso_U_13
_atom_site_aniso_U_12
Zn1 0.0357(3) 0.0448(3) 0.0237(3) -0.0126(2) -0.0073(2) 0.0129(2)
Zn2 0.0456(3) 0.0408(3) 0.0313(2) -0.01330(18) -0.01296(18) 0.01033(18)
Cl1 0.1012(8) 0.0529(6) 0.0457(5) -0.0235(5) -0.0337(6) 0.0104(6)
O1 0.0371(13) 0.0356(13) 0.0333(12) -0.0087(10) -0.0088(10) 0.0115(10)
O2 0.0504(15) 0.0548(16) 0.0358(13) -0.0145(12) -0.0130(11) 0.0087(12)
N1 0.0413(17) 0.0380(16) 0.0335(15) -0.0097(13) -0.0101(13) 0.0109(13)
N2 0.0465(18) 0.0405(17) 0.0374(16) -0.0068(13) -0.0072(14) 0.0136(14)
N3 0.0426(17) 0.0415(17) 0.0364(16) -0.0070(14) -0.0059(14) 0.0124(14)
N4 0.0362(16) 0.0403(16) 0.0272(14) -0.0135(12) -0.0094(12) 0.0110(12)
N5 0.0478(18) 0.065(2) 0.0270(16) -0.0156(15) -0.0054(14) 0.0236(16)
N6 0.108(3) 0.124(3) 0.0329(18) -0.038(2) -0.0288(19) 0.083(3)
N7 0.0530(19) 0.060(2) 0.0364(18) -0.0251(16) -0.0164(15) 0.0242(16)
N8 0.054(2) 0.050(2) 0.050(2) -0.0119(18) -0.0128(17) 0.0031(17)
N9 0.077(3) 0.098(3) 0.066(3) 0.003(2) 0.001(2) 0.014(2)
N10 0.089(3) 0.059(2) 0.069(3) -0.022(2) -0.003(2) 0.012(2)
C1 0.047(2) 0.042(2) 0.0305(18) -0.0073(16) -0.0076(16) 0.0091(17)
C2 0.048(2) 0.040(2) 0.0372(19) -0.0070(16) -0.0142(17) 0.0155(17)
C3 0.047(2) 0.047(2) 0.0340(19) -0.0077(17) -0.0067(17) 0.0118(18)
C4 0.050(2) 0.043(2) 0.0310(18) -0.0062(16) -0.0093(16) 0.0145(17)
C5 0.0405(19) 0.0306(18) 0.0361(18) -0.0136(15) -0.0116(15) 0.0062(14)
C6 0.047(2) 0.0322(18) 0.0317(18) -0.0108(15) -0.0153(16) 0.0118(15)
C7 0.0372(19) 0.0404(19) 0.0374(19) -0.0187(16) -0.0094(15) 0.0107(15)
C8 0.0381(19) 0.0336(18) 0.0290(17) -0.0100(14) -0.0117(15) 0.0083(14)
C9 0.0324(19) 0.052(2) 0.0364(19) -0.0132(17) -0.0083(15) 0.0110(16)
C10 0.036(2) 0.049(2) 0.0279(17) -0.0085(16) -0.0047(15) 0.0080(16)
C11 0.0339(19) 0.047(2) 0.0314(18) -0.0120(16) -0.0051(15) 0.0107(16)
C12 0.038(2) 0.0387(19) 0.0307(17) -0.0080(15) -0.0036(15) 0.0042(15)
C13 0.045(2) 0.062(2) 0.0287(19) -0.0143(17) -0.0148(16) 0.0277(19)
C14 0.043(2) 0.061(2) 0.035(2) -0.0274(19) -0.0107(17) 0.0256(18)
C15 0.062(3) 0.044(2) 0.066(3) -0.022(2) -0.034(3) 0.015(2)
C16 0.068(3) 0.059(3) 0.046(2) -0.016(2) 0.001(2) 0.000(2)

loop_
_atom_type_symbol
_atom_type_description
_atom_type_scat_dispersion_real
_atom_type_scat_dispersion_imag
_atom_type_scat_source
C C 0.0033 0.0016 'International Tables Vol C Tables 4.2.6.8 and 6.1.1.4'
H H 0.0000 0.0000 'International Tables Vol C Tables 4.2.6.8 and 6.1.1.4'
N N 0.0061 0.0033 'International Tables Vol C Tables 4.2.6.8 and 6.1.1.4'
O O 0.0106 0.0060 'International Tables Vol C Tables 4.2.6.8 and 6.1.1.4'
Cl Cl 0.1484 0.1585 'International Tables Vol C Tables 4.2.6.8 and 6.1.1.4'
Zn Zn 0.2839 1.4301 'International Tables Vol C Tables 4.2.6.8 and 6.1.1.4'

loop_
_geom_angle_atom_site_label_1
_geom_angle_atom_site_label_2
_geom_angle_atom_site_label_3
_geom_angle
_geom_angle_site_symmetry_1
_geom_angle_site_symmetry_3
N5 Zn1 N5 180.0 2_575 .
N5 Zn1 N4 89.74(11) 2_575 2_575
N5 Zn1 N4 90.26(11) . 2_575
N5 Zn1 N4 90.26(11) 2_575 .
N5 Zn1 N4 89.74(11) . .
N4 Zn1 N4 180.00(13) 2_575 .
N5 Zn1 O2 90.29(12) 2_575 .
N5 Zn1 O2 89.71(12) . .
N4 Zn1 O2 90.01(11) 2_575 .
N4 Zn1 O2 89.99(11) . .
N5 Zn1 O2 89.71(12) 2_575 2_575
N5 Zn1 O2 90.29(12) . 2_575
N4 Zn1 O2 89.99(11) 2_575 2_575
N4 Zn1 O2 90.01(11) . 2_575
O2 Zn1 O2 180.00(11) . 2_575
N7 Zn2 N8 117.30(14) 1_646 .
N7 Zn2 N1 102.43(11) 1_646 .
N8 Zn2 N1 102.07(14) . .
N7 Zn2 Cl1 111.97(11) 1_646 .
N8 Zn2 Cl1 112.16(12) . .
N1 Zn2 Cl1 109.71(10) . .
C7 O1 C6 102.7(2) . .
Zn1 O2 H2A 108.9 . .
Zn1 O2 H2B 100.0 . .
H2A O2 H2B 115.1 . .
C3 N1 C2 117.4(3) . .
C3 N1 Zn2 120.4(2) . .
C2 N1 Zn2 122.0(2) . .
C6 N2 N3 106.0(3) . .
C7 N3 N2 106.4(3) . .
C10 N4 C11 116.9(3) . .
C10 N4 Zn1 120.7(2) . .
C11 N4 Zn1 122.3(2) . .
C13 N5 Zn1 159.0(3) . .
C14 N6 C13 122.3(3) . .
C14 N7 Zn2 175.1(3) . 1_464
C15 N8 Zn2 148.7(4) . .
C16 N9 C15 121.1(4) . .
C2 C1 C5 118.5(3) . .
C2 C1 H1 120.8 . .
C5 C1 H1 120.8 . .
N1 C2 C1 123.7(3) . .
N1 C2 H2 118.2 . .
C1 C2 H2 118.2 . .
N1 C3 C4 123.0(3) . .
N1 C3 H3 118.5 . .
C4 C3 H3 118.5 . .
C5 C4 C3 118.3(3) . .
C5 C4 H4 120.8 . .
C3 C4 H4 120.8 . .
C4 C5 C1 119.0(3) . .
C4 C5 C6 120.6(3) . .
C1 C5 C6 120.3(3) . .
N2 C6 O1 112.8(3) . .
N2 C6 C5 129.3(3) . .
O1 C6 C5 117.9(3) . .
N3 C7 O1 112.1(3) . .
N3 C7 C8 128.7(3) . .
O1 C7 C8 119.2(3) . .
C12 C8 C9 118.7(3) . .
C12 C8 C7 119.8(3) . .
C9 C8 C7 121.6(3) . .
C10 C9 C8 118.8(3) . .
C10 C9 H9 120.6 . .
C8 C9 H9 120.6 . .
N4 C10 C9 123.6(3) . .
N4 C10 H10 118.2 . .
C9 C10 H10 118.2 . .
N4 C11 C12 123.9(3) . .
N4 C11 H11 118.1 . .
C12 C11 H11 118.1 . .
C11 C12 C8 118.1(3) . .
C11 C12 H12 121.0 . .
C8 C12 H12 121.0 . .
N5 C13 N6 173.3(4) . .
N7 C14 N6 173.3(4) . .
N8 C15 N9 174.9(5) . .
N10 C16 N9 174.3(5) . .

loop_
_geom_bond_atom_site_label_1
_geom_bond_atom_site_label_2
_geom_bond_distance
_geom_bond_site_symmetry_2
Zn1 N5 2.115(3) 2_575
Zn1 N5 2.115(3) .
Zn1 N4 2.158(3) 2_575
Zn1 N4 2.158(3) .
Zn1 O2 2.164(3) .
Zn1 O2 2.164(3) 2_575
Zn2 N7 1.956(3) 1_646
Zn2 N8 1.988(4) .
Zn2 N1 2.045(3) .
Zn2 Cl1 2.2131(16) .
O1 C7 1.355(4) .
O1 C6 1.356(4) .
O2 H2A 0.8501 .
O2 H2B 0.8501 .
N1 C3 1.333(4) .
N1 C2 1.341(4) .
N2 C6 1.285(4) .
N2 N3 1.397(4) .
N3 C7 1.293(4) .
N4 C10 1.328(4) .
N4 C11 1.338(4) .
N5 C13 1.131(4) .
N6 C14 1.274(5) .
N6 C13 1.299(5) .
N7 C14 1.136(4) .
N7 Zn2 1.956(3) 1_464
N8 C15 0.982(5) .
N9 C16 1.340(6) .
N9 C15 1.369(6) .
N10 C16 1.080(5) .
C1 C2 1.354(4) .
C1 C5 1.389(4) .
C1 H1 0.9300 .
C2 H2 0.9300 .
C3 C4 1.380(5) .
C3 H3 0.9300 .
C4 C5 1.377(4) .
C4 H4 0.9300 .
C5 C6 1.452(4) .
C7 C8 1.456(4) .
C8 C12 1.382(4) .
C8 C9 1.383(4) .
C9 C10 1.365(4) .
C9 H9 0.9300 .
C10 H10 0.9300 .
C11 C12 1.369(4) .
C11 H11 0.9300 .
C12 H12 0.9300 .

loop_
_geom_torsion_atom_site_label_1
_geom_torsion_atom_site_label_2
_geom_torsion_atom_site_label_3
_geom_torsion_atom_site_label_4
_geom_torsion
_geom_torsion_site_symmetry_1
N7 Zn2 N1 C3 157.8(3) 1_646
N8 Zn2 N1 C3 35.9(3) .
Cl1 Zn2 N1 C3 -83.2(3) .
N7 Zn2 N1 C2 -26.5(3) 1_646
N8 Zn2 N1 C2 -148.3(3) .
Cl1 Zn2 N1 C2 92.6(3) .
C6 N2 N3 C7 0.5(4) .
N5 Zn1 N4 C10 -150.2(3) 2_575
N5 Zn1 N4 C10 29.8(3) .
O2 Zn1 N4 C10 119.5(3) .
O2 Zn1 N4 C10 -60.5(3) 2_575
N5 Zn1 N4 C11 30.8(3) 2_575
N5 Zn1 N4 C11 -149.2(3) .
O2 Zn1 N4 C11 -59.5(3) .
O2 Zn1 N4 C11 120.5(3) 2_575
N4 Zn1 N5 C13 -53.0(8) 2_575
N4 Zn1 N5 C13 127.0(8) .
O2 Zn1 N5 C13 37.0(8) .
O2 Zn1 N5 C13 -143.0(8) 2_575
N7 Zn2 N8 C15 118.7(7) 1_646
N1 Zn2 N8 C15 -130.3(8) .
Cl1 Zn2 N8 C15 -12.9(8) .
C3 N1 C2 C1 1.2(5) .
Zn2 N1 C2 C1 -174.7(3) .
C5 C1 C2 N1 -0.6(6) .
C2 N1 C3 C4 -0.5(6) .
Zn2 N1 C3 C4 175.4(3) .
N1 C3 C4 C5 -0.6(6) .
C3 C4 C5 C1 1.2(5) .
C3 C4 C5 C6 -177.5(3) .
C2 C1 C5 C4 -0.6(5) .
C2 C1 C5 C6 178.0(3) .
N3 N2 C6 O1 0.2(4) .
N3 N2 C6 C5 -177.2(3) .
C7 O1 C6 N2 -0.8(4) .
C7 O1 C6 C5 176.9(3) .
C4 C5 C6 N2 171.8(4) .
C1 C5 C6 N2 -6.8(6) .
C4 C5 C6 O1 -5.4(5) .
C1 C5 C6 O1 175.9(3) .
N2 N3 C7 O1 -1.0(4) .
N2 N3 C7 C8 178.0(3) .
C6 O1 C7 N3 1.1(4) .
C6 O1 C7 C8 -178.0(3) .
N3 C7 C8 C12 -7.0(6) .
O1 C7 C8 C12 172.1(3) .
N3 C7 C8 C9 174.7(4) .
O1 C7 C8 C9 -6.3(5) .
C12 C8 C9 C10 -0.9(5) .
C7 C8 C9 C10 177.5(3) .
C11 N4 C10 C9 0.5(5) .
Zn1 N4 C10 C9 -178.5(3) .
C8 C9 C10 N4 0.2(6) .
C10 N4 C11 C12 -0.4(5) .
Zn1 N4 C11 C12 178.6(3) .
N4 C11 C12 C8 -0.3(5) .
C9 C8 C12 C11 1.0(5) .
C7 C8 C12 C11 -177.5(3) .
